data_7048435
loop_
_publ_author_name
'Priyanga, Selvarasu'
'Khamrang, Themmila'
'Velusamy, Marappan'
'Karthi, Sellamuthu'
'Ashokkumar, Balasubramaniem'
'Mayilmurugan, Ramasamy'

_publ_section_title
;
 Coordination geometry-induced optical imaging of l-cysteine in cancer
 cells using imidazopyridine-based copper(ii) complexes.
;
_journal_issue 4
_journal_name_full 'Dalton transactions (Cambridge, England : 2003)'
_journal_page_first 1489
_journal_page_last 1503
_journal_paper_doi 10.1039/c8dt04634d
_journal_volume 48
_journal_year 2019
_chemical_formula_sum 'C40 H31 Cu F6 N7 O7 S2'
_chemical_formula_weight 963.38
_space_group_crystal_system triclinic
_space_group_IT_number 2
_space_group_name_Hall '-P 1'
_space_group_name_H-M_alt 'P -1'
_symmetry_space_group_name_Hall '-P 1'
_symmetry_space_group_name_H-M 'P -1'
_atom_sites_solution_hydrogens mixed
_audit_creation_method SHELXL-2013
_audit_update_record
;
2018-03-30 deposited with the CCDC.
2018-12-20 downloaded from the CCDC.
;
_cell_angle_alpha 69.381(6)
_cell_angle_beta 75.972(6)
_cell_angle_gamma 72.748(7)
_cell_formula_units_Z 2
_cell_length_a 11.0766(9)
_cell_length_b 14.1661(10)
_cell_length_c 14.7052(10)
_cell_measurement_reflns_used 8266
_cell_measurement_temperature 293(2)
_cell_measurement_theta_max 26.372
_cell_measurement_theta_min 3.304
_cell_volume 2037.7(3)
_computing_structure_refinement 'SHELXL-2013 (Sheldrick, 2013)'
_diffrn_ambient_temperature 293(2)
_diffrn_measured_fraction_theta_full 0.993
_diffrn_measured_fraction_theta_max 0.991
_diffrn_measurement_device_type EOS,Gemini
_diffrn_radiation_type MoK\a
_diffrn_radiation_wavelength 0.71073
_diffrn_reflns_av_R_equivalents 0.0276
_diffrn_reflns_av_unetI/netI 0.0591
_diffrn_reflns_Laue_measured_fraction_full 0.993
_diffrn_reflns_Laue_measured_fraction_max 0.991
_diffrn_reflns_limit_h_max 13
_diffrn_reflns_limit_h_min -13
_diffrn_reflns_limit_k_max 10
_diffrn_reflns_limit_k_min -17
_diffrn_reflns_limit_l_max 18
_diffrn_reflns_limit_l_min -18
_diffrn_reflns_number 12975
_diffrn_reflns_point_group_measured_fraction_full 0.993
_diffrn_reflns_point_group_measured_fraction_max 0.991
_diffrn_reflns_theta_full 26.000
_diffrn_reflns_theta_max 26.372
_diffrn_reflns_theta_min 3.304
_exptl_absorpt_coefficient_mu 0.726
_exptl_crystal_colour blue
_exptl_crystal_density_diffrn 1.570
_exptl_crystal_description needle
_exptl_crystal_F_000 982
_exptl_crystal_size_max 0.48
_exptl_crystal_size_mid 0.40
_exptl_crystal_size_min 0.33
_refine_diff_density_max 0.760
_refine_diff_density_min -0.536
_refine_diff_density_rms 0.065
_refine_ls_extinction_method none
_refine_ls_goodness_of_fit_ref 1.023
_refine_ls_hydrogen_treatment constr
_refine_ls_matrix_type full
_refine_ls_number_parameters 579
_refine_ls_number_reflns 8266
_refine_ls_number_restraints 0
_refine_ls_restrained_S_all 1.023
_refine_ls_R_factor_all 0.0825
_refine_ls_R_factor_gt 0.0565
_refine_ls_shift/su_max 0.000
_refine_ls_shift/su_mean 0.000
_refine_ls_structure_factor_coef Fsqd
_refine_ls_weighting_details 'w=1/[\s^2^(Fo^2^)+(0.0611P)^2^+1.4509P] where P=(Fo^2^+2Fc^2^)/3'
_refine_ls_weighting_scheme calc
_refine_ls_wR_factor_gt 0.1300
_refine_ls_wR_factor_ref 0.1460
_reflns_Friedel_coverage 0.000
_reflns_number_gt 6096
_reflns_number_total 8266
_reflns_threshold_expression 'I > 2\s(I)'
_cod_data_source_file c8dt04634d2.cif
_cod_data_source_block shelx
_cod_depositor_comments 'Adding full bibliography for 7048435--7048438.cif.'
_cod_database_code 7048435
_shelx_space_group_comment
;
The symmetry employed for this shelxl refinement is uniquely defined
by the following loop, which should always be used as a source of
symmetry information in preference to the above space-group names.
They are only intended as comments.
;
_shelxl_version_number 2013-4

loop_
_space_group_symop_operation_xyz
'x, y, z'
'-x, -y, -z'

loop_
_atom_site_label
_atom_site_type_symbol
_atom_site_fract_x
_atom_site_fract_y
_atom_site_fract_z
_atom_site_U_iso_or_equiv
_atom_site_adp_type
_atom_site_occupancy
_atom_site_site_symmetry_order
_atom_site_calc_flag
_atom_site_refinement_flags_posn
_atom_site_refinement_flags_adp
Cu1 Cu 0.36169(4) 0.31758(3) 0.28775(3) 0.03582(14) Uani 1 1 d . .
S1 S 0.16854(10) 0.25795(8) 0.05834(7) 0.0469(3) Uani 1 1 d . .
S2 S 0.14139(11) 0.67781(8) 0.26589(7) 0.0498(3) Uani 1 1 d . .
O1 O 0.2140(3) 0.4206(2) 0.21155(19) 0.0536(7) Uani 1 1 d . .
H14A H 0.2056 0.3976 0.1674 0.080 Uiso 1 1 d R U
H14B H 0.2315 0.4802 0.1840 0.080 Uiso 1 1 d R U
N4 N 0.4811(3) 0.3995(2) 0.19159(18) 0.0337(6) Uani 1 1 d . .
N2 N 0.4176(3) 0.2987(2) 0.41753(18) 0.0336(6) Uani 1 1 d . .
N5 N 0.4602(3) 0.2115(2) 0.21206(18) 0.0329(6) Uani 1 1 d . .
N1 N 0.2311(3) 0.2461(2) 0.38022(19) 0.0367(7) Uani 1 1 d . .
N6 N 0.5409(3) 0.1023(2) 0.12584(19) 0.0353(6) Uani 1 1 d . .
N3 N 0.4705(3) 0.3025(2) 0.55080(19) 0.0380(7) Uani 1 1 d . .
O6 O 0.1751(4) 0.6251(2) 0.1950(2) 0.0736(10) Uani 1 1 d . .
O2 O 0.1416(4) 0.3421(3) 0.0964(2) 0.0843(11) Uani 1 1 d . .
C12 C 0.5036(3) 0.3202(3) 0.4508(2) 0.0358(8) Uani 1 1 d . .
C5 C 0.2290(3) 0.2300(3) 0.4760(2) 0.0353(8) Uani 1 1 d . .
C23 C 0.5542(3) 0.3579(3) 0.1203(2) 0.0331(7) Uani 1 1 d . .
C19 C 0.4920(4) 0.4901(3) 0.1918(2) 0.0415(9) Uani 1 1 d . .
H35 H 0.4407 0.5182 0.2406 0.050 Uiso 1 1 calc R U
C7 C 0.3571(3) 0.2678(3) 0.5802(2) 0.0383(8) Uani 1 1 d . .
C25 C 0.5873(3) 0.1915(3) 0.0733(2) 0.0353(8) Uani 1 1 d . .
C24 C 0.5370(3) 0.2574(3) 0.1295(2) 0.0325(7) Uani 1 1 d . .
C6 C 0.3278(3) 0.2646(3) 0.4956(2) 0.0355(8) Uani 1 1 d . .
C13 C 0.6224(3) 0.3493(3) 0.3926(2) 0.0385(8) Uani 1 1 d . .
C31 C 0.4004(3) 0.0420(3) 0.2868(2) 0.0358(8) Uani 1 1 d . .
O4 O 0.2923(3) 0.2395(3) 0.0016(3) 0.0897(11) Uani 1 1 d . .
C32 C 0.3251(4) -0.0064(3) 0.2641(3) 0.0435(9) Uani 1 1 d . .
H25 H 0.3165 0.0074 0.1990 0.052 Uiso 1 1 calc R U
C1 C 0.1473(4) 0.2136(3) 0.3530(3) 0.0464(9) Uani 1 1 d . .
H50 H 0.1488 0.2260 0.2863 0.056 Uiso 1 1 calc R U
C30 C 0.4636(3) 0.1191(3) 0.2100(2) 0.0352(8) Uani 1 1 d . .
O3 O 0.1315(4) 0.1686(3) 0.1264(3) 0.1031(14) Uani 1 1 d . .
C36 C 0.4118(3) 0.0211(3) 0.3841(2) 0.0412(8) Uani 1 1 d . .
H29 H 0.4633 0.0527 0.3996 0.049 Uiso 1 1 calc R U
F5 F 0.0824(4) 0.6190(3) 0.4552(2) 0.1261(15) Uani 1 1 d G .
C33 C 0.2620(4) -0.0759(3) 0.3392(3) 0.0520(10) Uani 1 1 d . .
H26 H 0.2124 -0.1094 0.3242 0.062 Uiso 1 1 calc R U
F1 F 0.0765(4) 0.2289(3) -0.0712(3) 0.1225(13) Uani 1 1 d . .
C21 C 0.6509(4) 0.5020(3) 0.0513(3) 0.0468(10) Uani 1 1 d . .
H33 H 0.7094 0.5363 0.0045 0.056 Uiso 1 1 calc R U
C22 C 0.6396(3) 0.4097(3) 0.0492(2) 0.0418(9) Uani 1 1 d . .
H32 H 0.6891 0.3815 0.0000 0.050 Uiso 1 1 calc R U
C35 C 0.3477(4) -0.0459(3) 0.4575(3) 0.0491(10) Uani 1 1 d . .
H28 H 0.3543 -0.0586 0.5228 0.059 Uiso 1 1 calc R U
C18 C 0.6949(4) 0.2952(3) 0.3275(2) 0.0444(9) Uani 1 1 d . .
H56 H 0.6686 0.2410 0.3223 0.053 Uiso 1 1 calc R U
C20 C 0.5750(4) 0.5442(3) 0.1236(3) 0.0455(9) Uani 1 1 d . .
H34 H 0.5803 0.6076 0.1258 0.055 Uiso 1 1 calc R U
C26 C 0.6672(4) 0.1921(3) -0.0181(3) 0.0491(10) Uani 1 1 d . .
H21 H 0.6964 0.2511 -0.0571 0.059 Uiso 1 1 calc R U
C34 C 0.2731(4) -0.0946(3) 0.4345(3) 0.0498(10) Uani 1 1 d . .
H27 H 0.2302 -0.1405 0.4845 0.060 Uiso 1 1 calc R U
C29 C 0.5796(4) 0.0153(3) 0.0959(3) 0.0461(9) Uani 1 1 d . .
H18 H 0.5514 -0.0443 0.1344 0.055 Uiso 1 1 calc R U
F3 F -0.0559(3) 0.3221(4) 0.0087(3) 0.1469(18) Uani 1 1 d . .
C8 C 0.3028(4) 0.2470(3) 0.6817(3) 0.0498(10) Uani 1 1 d . .
H39 H 0.2253 0.2272 0.7036 0.060 Uiso 1 1 calc R U
C11 C 0.5352(4) 0.3076(3) 0.6177(3) 0.0467(9) Uani 1 1 d . .
H42 H 0.6131 0.3270 0.5972 0.056 Uiso 1 1 calc R U
C10 C 0.4828(5) 0.2840(3) 0.7130(3) 0.0578(11) Uani 1 1 d . .
H41 H 0.5258 0.2863 0.7590 0.069 Uiso 1 1 calc R U
F2 F 0.0869(4) 0.3811(3) -0.1015(3) 0.1401(16) Uani 1 1 d . .
C4 C 0.1420(4) 0.1796(3) 0.5462(3) 0.0521(10) Uani 1 1 d . .
H47 H 0.1403 0.1688 0.6126 0.062 Uiso 1 1 calc R U
C2 C 0.0600(4) 0.1632(3) 0.4193(3) 0.0541(10) Uani 1 1 d . .
H49 H 0.0030 0.1412 0.3986 0.065 Uiso 1 1 calc R U
C28 C 0.6583(4) 0.0168(3) 0.0106(3) 0.0579(11) Uani 1 1 d . .
H19 H 0.6854 -0.0421 -0.0101 0.069 Uiso 1 1 calc R U
C27 C 0.7006(4) 0.1081(3) -0.0480(3) 0.0588(12) Uani 1 1 d . .
H20 H 0.7524 0.1093 -0.1084 0.071 Uiso 1 1 calc R U
C9 C 0.3642(5) 0.2559(3) 0.7450(3) 0.0592(12) Uani 1 1 d . .
H40 H 0.3282 0.2435 0.8110 0.071 Uiso 1 1 calc R U
C14 C 0.6639(4) 0.4292(3) 0.3995(3) 0.0556(11) Uani 1 1 d . .
H52 H 0.6165 0.4657 0.4432 0.067 Uiso 1 1 calc R U
C17 C 0.8053(4) 0.3215(4) 0.2709(3) 0.0607(12) Uani 1 1 d . .
H55 H 0.8536 0.2851 0.2274 0.073 Uiso 1 1 calc R U
C3 C 0.0585(4) 0.1456(4) 0.5172(3) 0.0613(12) Uani 1 1 d . .
H48 H 0.0007 0.1106 0.5640 0.074 Uiso 1 1 calc R U
C15 C 0.7752(5) 0.4555(4) 0.3422(4) 0.0722(14) Uani 1 1 d . .
H53 H 0.8025 0.5095 0.3470 0.087 Uiso 1 1 calc R U
F4 F 0.1907(7) 0.5039(3) 0.3974(3) 0.219(4) Uani 1 1 d G .
C16 C 0.8445(4) 0.4012(4) 0.2784(4) 0.0738(15) Uani 1 1 d . .
H54 H 0.9193 0.4185 0.2397 0.089 Uiso 1 1 calc R U
C40 C -0.1659(7) 1.0392(5) 0.2187(5) 0.0883(17) Uani 1 1 d . .
O7 O 0.0353(5) 0.7608(4) 0.2569(3) 0.150(2) Uani 1 1 d . .
C37 C 0.0617(5) 0.3027(5) -0.0303(3) 0.0719(14) Uani 1 1 d . .
N7 N -0.2498(7) 1.0562(5) 0.2757(5) 0.124(2) Uani 1 1 d . .
O5 O 0.2445(6) 0.7055(5) 0.2768(4) 0.168(3) Uani 1 1 d . .
C39 C -0.0620(6) 1.0145(5) 0.1456(5) 0.113(2) Uani 1 1 d . .
H61A H -0.0681 1.0704 0.0852 0.169 Uiso 1 1 calc R U
H61B H -0.0652 0.9522 0.1351 0.169 Uiso 1 1 calc R U
H61C H 0.0174 1.0043 0.1672 0.169 Uiso 1 1 calc R U
F6 F 0.0021(7) 0.5621(6) 0.3812(4) 0.250(4) Uani 1 1 d G .
C38 C 0.1075(7) 0.5849(4) 0.3805(4) 0.0826(17) Uani 1 1 d . .

loop_
_atom_site_aniso_label
_atom_site_aniso_U_11
_atom_site_aniso_U_22
_atom_site_aniso_U_33
_atom_site_aniso_U_23
_atom_site_aniso_U_13
_atom_site_aniso_U_12
Cu1 0.0392(3) 0.0393(3) 0.0264(2) -0.00842(17) 0.00371(17) -0.0143(2)
S1 0.0569(6) 0.0459(6) 0.0453(5) -0.0144(4) -0.0159(5) -0.0153(5)
S2 0.0602(7) 0.0467(6) 0.0443(5) -0.0190(4) -0.0013(5) -0.0138(5)
O1 0.0671(19) 0.0422(16) 0.0561(16) -0.0110(12) -0.0254(14) -0.0114(14)
N4 0.0357(16) 0.0338(15) 0.0271(13) -0.0072(11) 0.0002(12) -0.0082(13)
N2 0.0346(16) 0.0360(16) 0.0274(13) -0.0099(11) 0.0003(12) -0.0079(13)
N5 0.0358(16) 0.0323(15) 0.0268(13) -0.0067(11) 0.0027(12) -0.0111(13)
N1 0.0348(16) 0.0409(17) 0.0308(14) -0.0095(12) -0.0005(12) -0.0091(14)
N6 0.0371(16) 0.0345(16) 0.0329(14) -0.0126(12) 0.0002(12) -0.0078(13)
N3 0.0439(18) 0.0372(16) 0.0305(14) -0.0148(12) -0.0040(13) -0.0019(14)
O6 0.120(3) 0.0507(18) 0.0488(16) -0.0197(14) -0.0074(17) -0.0161(19)
O2 0.111(3) 0.086(3) 0.081(2) -0.051(2) -0.018(2) -0.024(2)
C12 0.039(2) 0.0313(18) 0.0353(17) -0.0137(14) -0.0028(15) -0.0038(15)
C5 0.0296(18) 0.0352(19) 0.0320(16) -0.0097(14) 0.0056(14) -0.0033(15)
C23 0.0328(18) 0.0360(19) 0.0259(15) -0.0043(13) -0.0047(14) -0.0077(15)
C19 0.051(2) 0.036(2) 0.0357(18) -0.0115(15) -0.0014(16) -0.0109(17)
C7 0.040(2) 0.0355(19) 0.0344(17) -0.0144(15) 0.0002(15) -0.0020(16)
C25 0.0384(19) 0.0347(19) 0.0317(16) -0.0107(14) -0.0016(15) -0.0092(16)
C24 0.0328(18) 0.0324(18) 0.0261(15) -0.0051(13) 0.0017(13) -0.0080(15)
C6 0.0340(19) 0.0372(19) 0.0283(16) -0.0119(14) 0.0041(14) -0.0031(15)
C13 0.036(2) 0.0358(19) 0.0376(18) -0.0046(15) -0.0094(15) -0.0053(16)
C31 0.038(2) 0.0278(17) 0.0370(17) -0.0086(14) -0.0005(15) -0.0074(15)
O4 0.052(2) 0.118(3) 0.110(3) -0.058(3) -0.016(2) -0.006(2)
C32 0.049(2) 0.041(2) 0.0419(19) -0.0152(16) -0.0010(17) -0.0137(18)
C1 0.040(2) 0.056(2) 0.0397(19) -0.0089(17) -0.0055(17) -0.0137(19)
C30 0.0365(19) 0.0365(19) 0.0311(16) -0.0105(14) -0.0020(14) -0.0085(16)
O3 0.146(4) 0.078(3) 0.088(3) 0.017(2) -0.048(3) -0.057(3)
C36 0.041(2) 0.043(2) 0.0392(18) -0.0078(16) -0.0079(16) -0.0133(17)
F5 0.182(4) 0.109(3) 0.0479(16) -0.0284(17) 0.002(2) 0.013(3)
C33 0.047(2) 0.046(2) 0.063(3) -0.0167(19) 0.001(2) -0.018(2)
F1 0.142(3) 0.155(4) 0.117(3) -0.076(3) -0.056(2) -0.029(3)
C21 0.053(2) 0.050(2) 0.0378(19) -0.0056(16) 0.0026(17) -0.029(2)
C22 0.041(2) 0.047(2) 0.0310(17) -0.0089(15) 0.0036(15) -0.0129(18)
C35 0.043(2) 0.054(2) 0.0368(19) 0.0022(17) -0.0061(17) -0.0104(19)
C18 0.044(2) 0.047(2) 0.0332(18) -0.0061(16) -0.0041(16) -0.0060(18)
C20 0.057(2) 0.037(2) 0.0415(19) -0.0075(16) -0.0053(18) -0.0172(19)
C26 0.054(2) 0.055(2) 0.0369(19) -0.0168(17) 0.0070(17) -0.017(2)
C34 0.044(2) 0.042(2) 0.050(2) 0.0005(17) 0.0005(18) -0.0133(19)
C29 0.053(2) 0.035(2) 0.050(2) -0.0191(17) -0.0008(18) -0.0086(18)
F3 0.051(2) 0.258(6) 0.127(3) -0.080(3) -0.026(2) 0.007(3)
C8 0.057(3) 0.050(2) 0.0318(18) -0.0164(16) 0.0037(17) -0.001(2)
C11 0.055(2) 0.047(2) 0.043(2) -0.0226(17) -0.0157(18) -0.0022(19)
C10 0.076(3) 0.058(3) 0.042(2) -0.0271(19) -0.018(2) 0.003(2)
F2 0.175(4) 0.128(3) 0.082(2) 0.035(2) -0.056(3) -0.037(3)
C4 0.045(2) 0.067(3) 0.0355(19) -0.0130(18) 0.0105(17) -0.018(2)
C2 0.037(2) 0.061(3) 0.061(3) -0.011(2) -0.0073(19) -0.016(2)
C28 0.064(3) 0.056(3) 0.055(2) -0.032(2) 0.005(2) -0.008(2)
C27 0.063(3) 0.066(3) 0.047(2) -0.031(2) 0.017(2) -0.018(2)
C9 0.076(3) 0.059(3) 0.0305(19) -0.0185(18) 0.000(2) 0.001(2)
C14 0.055(3) 0.050(2) 0.064(3) -0.015(2) -0.016(2) -0.012(2)
C17 0.040(2) 0.069(3) 0.049(2) -0.002(2) 0.0016(19) -0.003(2)
C3 0.045(2) 0.076(3) 0.054(2) -0.010(2) 0.011(2) -0.029(2)
C15 0.055(3) 0.061(3) 0.099(4) -0.003(3) -0.022(3) -0.027(3)
F4 0.373(9) 0.082(3) 0.066(2) -0.0025(19) -0.024(3) 0.111(4)
C16 0.040(3) 0.080(4) 0.076(3) 0.009(3) -0.005(2) -0.021(3)
C40 0.088(5) 0.073(4) 0.088(4) -0.010(3) -0.017(4) -0.008(3)
O7 0.175(5) 0.116(4) 0.065(2) -0.019(2) -0.001(3) 0.076(3)
C37 0.066(3) 0.095(4) 0.052(3) -0.022(3) -0.014(2) -0.012(3)
N7 0.125(5) 0.106(5) 0.113(5) -0.026(4) -0.025(4) 0.011(4)
O5 0.209(6) 0.260(7) 0.108(4) -0.049(4) -0.006(4) -0.184(6)
C39 0.094(5) 0.093(5) 0.137(6) -0.028(4) 0.005(4) -0.027(4)
F6 0.286(8) 0.317(9) 0.159(5) 0.045(5) -0.011(5) -0.250(8)
C38 0.113(5) 0.067(4) 0.056(3) -0.008(3) 0.010(3) -0.035(4)

loop_
_atom_type_symbol
_atom_type_description
_atom_type_scat_dispersion_real
_atom_type_scat_dispersion_imag
_atom_type_scat_source
C C 0.0033 0.0016 'International Tables Vol C Tables 4.2.6.8 and 6.1.1.4'
H H 0.0000 0.0000 'International Tables Vol C Tables 4.2.6.8 and 6.1.1.4'
Cu Cu 0.3201 1.2651 'International Tables Vol C Tables 4.2.6.8 and 6.1.1.4'
F F 0.0171 0.0103 'International Tables Vol C Tables 4.2.6.8 and 6.1.1.4'
N N 0.0061 0.0033 'International Tables Vol C Tables 4.2.6.8 and 6.1.1.4'
O O 0.0106 0.0060 'International Tables Vol C Tables 4.2.6.8 and 6.1.1.4'
S S 0.1246 0.1234 'International Tables Vol C Tables 4.2.6.8 and 6.1.1.4'

loop_
_geom_angle_atom_site_label_1
_geom_angle_atom_site_label_2
_geom_angle_atom_site_label_3
_geom_angle
N1 Cu1 N4 175.28(12)
N1 Cu1 N2 81.15(11)
N4 Cu1 N2 100.88(11)
N1 Cu1 N5 101.61(11)
N4 Cu1 N5 81.29(10)
N2 Cu1 N5 117.67(11)
N1 Cu1 O1 87.49(11)
N4 Cu1 O1 88.06(11)
N2 Cu1 O1 133.95(11)
N5 Cu1 O1 108.30(11)
O3 S1 O2 114.2(2)
O3 S1 O4 115.1(3)
O2 S1 O4 114.5(2)
O3 S1 C37 103.9(2)
O2 S1 C37 103.3(3)
O4 S1 C37 103.8(2)
O5 S2 O7 110.8(4)
O5 S2 O6 111.4(3)
O7 S2 O6 117.5(3)
O5 S2 C38 103.2(3)
O7 S2 C38 106.8(3)
O6 S2 C38 106.1(2)
Cu1 O1 H14A 109.6
Cu1 O1 H14B 109.9
H14A O1 H14B 109.2
C19 N4 C23 119.2(3)
C19 N4 Cu1 125.0(2)
C23 N4 Cu1 115.7(2)
C12 N2 C6 108.4(3)
C12 N2 Cu1 140.7(2)
C6 N2 Cu1 110.2(2)
C30 N5 C24 108.4(3)
C30 N5 Cu1 141.1(2)
C24 N5 Cu1 109.9(2)
C1 N1 C5 119.4(3)
C1 N1 Cu1 124.4(2)
C5 N1 Cu1 116.2(2)
C29 N6 C30 130.2(3)
C29 N6 C25 122.1(3)
C30 N6 C25 107.5(3)
C12 N3 C11 129.9(3)
C12 N3 C7 107.8(3)
C11 N3 C7 122.0(3)
N2 C12 N3 109.3(3)
N2 C12 C13 125.7(3)
N3 C12 C13 124.8(3)
N1 C5 C4 120.3(3)
N1 C5 C6 113.8(3)
C4 C5 C6 125.8(3)
N4 C23 C22 120.1(3)
N4 C23 C24 114.2(3)
C22 C23 C24 125.7(3)
N4 C19 C20 123.0(3)
N4 C19 H35 118.5
C20 C19 H35 118.5
C6 C7 N3 105.3(3)
C6 C7 C8 137.2(4)
N3 C7 C8 117.5(3)
C24 C25 N6 105.4(3)
C24 C25 C26 137.5(3)
N6 C25 C26 117.1(3)
C25 C24 N5 109.2(3)
C25 C24 C23 133.1(3)
N5 C24 C23 117.7(3)
N2 C6 C7 109.2(3)
N2 C6 C5 117.4(3)
C7 C6 C5 133.4(3)
C14 C13 C18 118.8(3)
C14 C13 C12 122.5(3)
C18 C13 C12 118.7(3)
C32 C31 C36 119.5(3)
C32 C31 C30 121.1(3)
C36 C31 C30 119.3(3)
C31 C32 C33 119.7(3)
C31 C32 H25 120.1
C33 C32 H25 120.1
N1 C1 C2 122.5(3)
N1 C1 H50 118.8
C2 C1 H50 118.8
N5 C30 N6 109.5(3)
N5 C30 C31 126.1(3)
N6 C30 C31 124.3(3)
C35 C36 C31 120.3(3)
C35 C36 H29 119.8
C31 C36 H29 119.8
C34 C33 C32 120.0(4)
C34 C33 H26 120.0
C32 C33 H26 120.0
C22 C21 C20 119.5(3)
C22 C21 H33 120.2
C20 C21 H33 120.2
C21 C22 C23 119.9(3)
C21 C22 H32 120.0
C23 C22 H32 120.0
C36 C35 C34 120.0(4)
C36 C35 H28 120.0
C34 C35 H28 120.0
C17 C18 C13 120.1(4)
C17 C18 H56 119.9
C13 C18 H56 119.9
C19 C20 C21 118.2(3)
C19 C20 H34 120.9
C21 C20 H34 120.9
C27 C26 C25 120.0(3)
C27 C26 H21 120.0
C25 C26 H21 120.0
C33 C34 C35 120.4(3)
C33 C34 H27 119.8
C35 C34 H27 119.8
C28 C29 N6 119.4(3)
C28 C29 H18 120.3
N6 C29 H18 120.3
C9 C8 C7 119.6(4)
C9 C8 H39 120.2
C7 C8 H39 120.2
C10 C11 N3 118.2(4)
C10 C11 H42 120.9
N3 C11 H42 120.9
C11 C10 C9 121.6(4)
C11 C10 H41 119.2
C9 C10 H41 119.2
C3 C4 C5 119.5(4)
C3 C4 H47 120.3
C5 C4 H47 120.3
C1 C2 C3 118.3(4)
C1 C2 H49 120.9
C3 C2 H49 120.9
C29 C28 C27 120.1(4)
C29 C28 H19 120.0
C27 C28 H19 120.0
C26 C27 C28 121.1(3)
C26 C27 H20 119.5
C28 C27 H20 119.5
C8 C9 C10 120.7(4)
C8 C9 H40 119.6
C10 C9 H40 119.6
C15 C14 C13 120.8(4)
C15 C14 H52 119.6
C13 C14 H52 119.6
C16 C17 C18 120.2(4)
C16 C17 H55 119.9
C18 C17 H55 119.9
C4 C3 C2 120.0(4)
C4 C3 H48 120.0
C2 C3 H48 120.0
C16 C15 C14 119.1(4)
C16 C15 H53 120.5
C14 C15 H53 120.5
C15 C16 C17 120.9(4)
C15 C16 H54 119.5
C17 C16 H54 119.5
N7 C40 C39 177.3(8)
F2 C37 F3 110.5(5)
F2 C37 F1 105.4(4)
F3 C37 F1 106.6(5)
F2 C37 S1 112.3(4)
F3 C37 S1 112.4(3)
F1 C37 S1 109.3(4)
C40 C39 H61A 109.5
C40 C39 H61B 109.5
H61A C39 H61B 109.5
C40 C39 H61C 109.5
H61A C39 H61C 109.5
H61B C39 H61C 109.5
F4 C38 F5 107.8(5)
F4 C38 F6 108.1(6)
F5 C38 F6 103.7(6)
F4 C38 S2 114.6(5)
F5 C38 S2 114.2(4)
F6 C38 S2 107.7(5)

loop_
_geom_bond_atom_site_label_1
_geom_bond_atom_site_label_2
_geom_bond_distance
Cu1 N1 1.978(3)
Cu1 N4 1.985(3)
Cu1 N2 2.053(3)
Cu1 N5 2.074(3)
Cu1 O1 2.093(3)
S1 O3 1.410(3)
S1 O2 1.415(3)
S1 O4 1.424(4)
S1 C37 1.796(5)
S2 O5 1.373(4)
S2 O7 1.388(4)
S2 O6 1.407(3)
S2 C38 1.772(5)
O1 H14A 0.8554
O1 H14B 0.8560
N4 C19 1.326(4)
N4 C23 1.357(4)
N2 C12 1.320(4)
N2 C6 1.372(4)
N5 C30 1.310(4)
N5 C24 1.375(4)
N1 C1 1.340(5)
N1 C5 1.341(4)
N6 C29 1.369(4)
N6 C30 1.376(4)
N6 C25 1.401(4)
N3 C12 1.375(4)
N3 C11 1.382(5)
N3 C7 1.399(4)
C12 C13 1.471(5)
C5 C4 1.382(5)
C5 C6 1.446(5)
C23 C22 1.384(4)
C23 C24 1.447(4)
C19 C20 1.367(5)
C19 H35 0.9300
C7 C6 1.379(5)
C7 C8 1.426(4)
C25 C24 1.371(4)
C25 C26 1.417(4)
C13 C14 1.385(5)
C13 C18 1.387(5)
C31 C32 1.383(5)
C31 C36 1.384(5)
C31 C30 1.470(4)
C32 C33 1.395(5)
C32 H25 0.9300
C1 C2 1.363(5)
C1 H50 0.9300
C36 C35 1.371(5)
C36 H29 0.9300
F5 C38 1.290(6)
C33 C34 1.361(6)
C33 H26 0.9300
F1 C37 1.332(6)
C21 C22 1.362(5)
C21 C20 1.382(5)
C21 H33 0.9300
C22 H32 0.9300
C35 C34 1.383(5)
C35 H28 0.9300
C18 C17 1.373(5)
C18 H56 0.9300
C20 H34 0.9300
C26 C27 1.333(5)
C26 H21 0.9300
C34 H27 0.9300
C29 C28 1.340(5)
C29 H18 0.9300
F3 C37 1.280(6)
C8 C9 1.337(6)
C8 H39 0.9300
C11 C10 1.344(5)
C11 H42 0.9300
C10 C9 1.409(6)
C10 H41 0.9300
F2 C37 1.277(6)
C4 C3 1.366(6)
C4 H47 0.9300
C2 C3 1.368(6)
C2 H49 0.9300
C28 C27 1.418(6)
C28 H19 0.9300
C27 H20 0.9300
C9 H40 0.9300
C14 C15 1.384(6)
C14 H52 0.9300
C17 C16 1.370(7)
C17 H55 0.9300
C3 H48 0.9300
C15 C16 1.368(7)
C15 H53 0.9300
F4 C38 1.229(7)
C16 H54 0.9300
C40 N7 1.121(7)
C40 C39 1.424(9)
C39 H61A 0.9600
C39 H61B 0.9600
C39 H61C 0.9600
F6 C38 1.297(8)

loop_
_geom_torsion_atom_site_label_1
_geom_torsion_atom_site_label_2
_geom_torsion_atom_site_label_3
_geom_torsion_atom_site_label_4
_geom_torsion
C6 N2 C12 N3 -1.2(4)
Cu1 N2 C12 N3 167.9(3)
C6 N2 C12 C13 173.7(3)
Cu1 N2 C12 C13 -17.2(6)
C11 N3 C12 N2 175.3(3)
C7 N3 C12 N2 0.1(4)
C11 N3 C12 C13 0.4(6)
C7 N3 C12 C13 -174.8(3)
C1 N1 C5 C4 0.6(5)
Cu1 N1 C5 C4 -179.3(3)
C1 N1 C5 C6 177.4(3)
Cu1 N1 C5 C6 -2.4(4)
C19 N4 C23 C22 0.4(5)
Cu1 N4 C23 C22 179.4(3)
C19 N4 C23 C24 178.1(3)
Cu1 N4 C23 C24 -2.9(4)
C23 N4 C19 C20 -0.7(5)
Cu1 N4 C19 C20 -179.5(3)
C12 N3 C7 C6 0.9(4)
C11 N3 C7 C6 -174.7(3)
C12 N3 C7 C8 -178.5(3)
C11 N3 C7 C8 5.9(5)
C29 N6 C25 C24 -174.6(3)
C30 N6 C25 C24 1.0(4)
C29 N6 C25 C26 5.9(5)
C30 N6 C25 C26 -178.5(3)
N6 C25 C24 N5 -1.5(4)
C26 C25 C24 N5 177.8(4)
N6 C25 C24 C23 175.2(4)
C26 C25 C24 C23 -5.5(8)
C30 N5 C24 C25 1.4(4)
Cu1 N5 C24 C25 -171.6(2)
C30 N5 C24 C23 -175.8(3)
Cu1 N5 C24 C23 11.2(4)
N4 C23 C24 C25 177.6(4)
C22 C23 C24 C25 -4.9(6)
N4 C23 C24 N5 -6.0(4)
C22 C23 C24 N5 171.6(3)
C12 N2 C6 C7 1.8(4)
Cu1 N2 C6 C7 -170.8(2)
C12 N2 C6 C5 -175.8(3)
Cu1 N2 C6 C5 11.6(4)
N3 C7 C6 N2 -1.6(4)
C8 C7 C6 N2 177.6(4)
N3 C7 C6 C5 175.4(4)
C8 C7 C6 C5 -5.3(7)
N1 C5 C6 N2 -6.5(5)
C4 C5 C6 N2 170.1(3)
N1 C5 C6 C7 176.6(4)
C4 C5 C6 C7 -6.8(6)
N2 C12 C13 C14 136.3(4)
N3 C12 C13 C14 -49.6(5)
N2 C12 C13 C18 -43.1(5)
N3 C12 C13 C18 131.1(4)
C36 C31 C32 C33 -0.3(6)
C30 C31 C32 C33 -177.3(3)
C5 N1 C1 C2 -0.9(6)
Cu1 N1 C1 C2 179.0(3)
C24 N5 C30 N6 -0.8(4)
Cu1 N5 C30 N6 168.7(3)
C24 N5 C30 C31 176.6(3)
Cu1 N5 C30 C31 -13.9(6)
C29 N6 C30 N5 175.0(4)
C25 N6 C30 N5 -0.1(4)
C29 N6 C30 C31 -2.4(6)
C25 N6 C30 C31 -177.6(3)
C32 C31 C30 N5 130.0(4)
C36 C31 C30 N5 -47.0(5)
C32 C31 C30 N6 -53.0(5)
C36 C31 C30 N6 129.9(4)
C32 C31 C36 C35 -0.9(6)
C30 C31 C36 C35 176.2(4)
C31 C32 C33 C34 1.0(6)
C20 C21 C22 C23 -1.3(6)
N4 C23 C22 C21 0.6(5)
C24 C23 C22 C21 -176.8(4)
C31 C36 C35 C34 1.3(6)
C14 C13 C18 C17 -0.4(6)
C12 C13 C18 C17 179.0(3)
N4 C19 C20 C21 0.0(6)
C22 C21 C20 C19 1.0(6)
C24 C25 C26 C27 177.3(5)
N6 C25 C26 C27 -3.4(6)
C32 C33 C34 C35 -0.6(6)
C36 C35 C34 C33 -0.5(6)
C30 N6 C29 C28 -178.6(4)
C25 N6 C29 C28 -4.0(6)
C6 C7 C8 C9 177.6(4)
N3 C7 C8 C9 -3.3(5)
C12 N3 C11 C10 -178.4(4)
C7 N3 C11 C10 -3.8(5)
N3 C11 C10 C9 -0.8(6)
N1 C5 C4 C3 0.4(6)
C6 C5 C4 C3 -176.1(4)
N1 C1 C2 C3 0.2(6)
N6 C29 C28 C27 -0.3(7)
C25 C26 C27 C28 -0.7(7)
C29 C28 C27 C26 2.7(7)
C7 C8 C9 C10 -1.1(6)
C11 C10 C9 C8 3.3(7)
C18 C13 C14 C15 0.4(6)
C12 C13 C14 C15 -178.9(4)
C13 C18 C17 C16 0.0(6)
C5 C4 C3 C2 -1.1(7)
C1 C2 C3 C4 0.8(7)
C13 C14 C15 C16 -0.2(7)
C14 C15 C16 C17 -0.1(8)
C18 C17 C16 C15 0.2(7)
O3 S1 C37 F2 -176.3(4)
O2 S1 C37 F2 64.3(5)
O4 S1 C37 F2 -55.5(5)
O3 S1 C37 F3 58.4(5)
O2 S1 C37 F3 -61.0(5)
O4 S1 C37 F3 179.2(5)
O3 S1 C37 F1 -59.7(4)
O2 S1 C37 F1 -179.2(3)
O4 S1 C37 F1 61.0(4)
O5 S2 C38 F4 -66.5(7)
O7 S2 C38 F4 176.7(6)
O6 S2 C38 F4 50.7(7)
O5 S2 C38 F5 58.6(6)
O7 S2 C38 F5 -58.2(6)
O6 S2 C38 F5 175.8(5)
O5 S2 C38 F6 173.2(6)
O7 S2 C38 F6 56.4(6)
O6 S2 C38 F6 -69.6(6)
